data_4065666
loop_
_publ_author_name
'Janssen, Thomas'
'Severin, Ren\'e'
'Diekmann, Mira'
'Friedemann, Marion'
'Haase, Detlev'
'Saak, Wolfgang'
'Doye, Sven'
'Beckhaus, R\"udiger'

_publ_section_title
;
 Bis(\h5:\h1-pentafulvene)titanium Complexes: Catalysts for Intramolecular
 Alkene Hydroamination and Reagents for Selective Reactions with
 N&#x2212;H Acidic Substrates&#x2020;
;
_journal_issue 7
_journal_name_full Organometallics
_journal_page_first 1806
_journal_paper_doi 10.1021/om100056q
_journal_volume 29
_journal_year 2010
_chemical_formula_sum 'C47 H55 N Ti'
_chemical_formula_weight 681.82
_chemical_name_systematic
; 
 ? 
;
_space_group_IT_number 2
_symmetry_cell_setting triclinic
_symmetry_space_group_name_Hall '-P 1'
_symmetry_space_group_name_H-M 'P -1'
_atom_sites_solution_hydrogens geom
_atom_sites_solution_primary direct
_atom_sites_solution_secondary difmap
_audit_creation_method SHELXL-97
_cell_angle_alpha 73.898(3)
_cell_angle_beta 82.947(3)
_cell_angle_gamma 66.625(3)
_cell_formula_units_Z 2
_cell_length_a 10.3527(5)
_cell_length_b 12.7086(6)
_cell_length_c 15.6582(7)
_cell_measurement_reflns_used 8300
_cell_measurement_temperature 153(2)
_cell_measurement_theta_max 29.11
_cell_measurement_theta_min 2.84
_cell_volume 1816.67(16)
_computing_cell_refinement 'Bruker SAINT'
_computing_data_collection 'Bruker APEX2'
_computing_data_reduction 'Bruker SAINT'
_computing_molecular_graphics 'Ortep-3 for Windows (Farrugia, 1997)'
_computing_publication_material 'SHELX-97 (Sheldrick, 2008)'
_computing_structure_refinement 'SHELXL-97 (Sheldrick, 2008)'
_computing_structure_solution 'SHELXS-97 (Sheldrick, 2008)'
_diffrn_ambient_temperature 153(2)
_diffrn_measured_fraction_theta_full 0.990
_diffrn_measured_fraction_theta_max 0.990
_diffrn_measurement_device_type 'Bruker APEX-II CCD'
_diffrn_measurement_method '\f and \w scans'
_diffrn_radiation_monochromator graphite
_diffrn_radiation_source 'fine-focus sealed tube'
_diffrn_radiation_type MoK\a
_diffrn_radiation_wavelength 0.71073
_diffrn_reflns_av_R_equivalents 0.0411
_diffrn_reflns_av_sigmaI/netI 0.0505
_diffrn_reflns_limit_h_max 14
_diffrn_reflns_limit_h_min -14
_diffrn_reflns_limit_k_max 17
_diffrn_reflns_limit_k_min -17
_diffrn_reflns_limit_l_max 22
_diffrn_reflns_limit_l_min -22
_diffrn_reflns_number 40975
_diffrn_reflns_theta_full 30.11
_diffrn_reflns_theta_max 30.11
_diffrn_reflns_theta_min 3.32
_exptl_absorpt_coefficient_mu 0.270
_exptl_absorpt_correction_T_max 0.9864
_exptl_absorpt_correction_T_min 0.9116
_exptl_absorpt_correction_type numerical
_exptl_absorpt_process_details 'Bruker SAINT'
_exptl_crystal_colour red
_exptl_crystal_density_diffrn 1.246
_exptl_crystal_density_method 'not measured'
_exptl_crystal_description plate
_exptl_crystal_F_000 732
_exptl_crystal_size_max 0.35
_exptl_crystal_size_mid 0.21
_exptl_crystal_size_min 0.05
_refine_diff_density_max 1.257
_refine_diff_density_min -0.472
_refine_diff_density_rms 0.066
_refine_ls_extinction_method none
_refine_ls_goodness_of_fit_ref 1.020
_refine_ls_hydrogen_treatment mixed
_refine_ls_matrix_type full
_refine_ls_number_parameters 451
_refine_ls_number_reflns 10585
_refine_ls_number_restraints 0
_refine_ls_restrained_S_all 1.020
_refine_ls_R_factor_all 0.0900
_refine_ls_R_factor_gt 0.0544
_refine_ls_shift/su_max 0.001
_refine_ls_shift/su_mean 0.000
_refine_ls_structure_factor_coef Fsqd
_refine_ls_weighting_details 'calc w=1/[\s^2^(Fo^2^)+(0.0740P)^2^+0.7731P] where P=(Fo^2^+2Fc^2^)/3'
_refine_ls_weighting_scheme calc
_refine_ls_wR_factor_gt 0.1306
_refine_ls_wR_factor_ref 0.1499
_reflns_number_gt 7340
_reflns_number_total 10585
_reflns_threshold_expression >2sigma(I)
_cod_data_source_file om100056q_si_002.cif
_cod_data_source_block 6
_cod_original_cell_volume 1816.67(15)
_cod_original_sg_symbol_H-M P-1
_cod_database_code 4065666

loop_
_symmetry_equiv_pos_as_xyz
'x, y, z'
'-x, -y, -z'

loop_
_atom_site_label
_atom_site_type_symbol
_atom_site_fract_x
_atom_site_fract_y
_atom_site_fract_z
_atom_site_U_iso_or_equiv
_atom_site_adp_type
_atom_site_occupancy
_atom_site_symmetry_multiplicity
_atom_site_calc_flag
_atom_site_refinement_flags
Ti1 Ti -0.09223(3) 0.79596(3) 0.72854(2) 0.02146(9) Uani 1 1 d .
N1 N 0.10991(16) 0.71395(14) 0.74052(11) 0.0235(3) Uani 1 1 d .
H1N H 0.147(2) 0.761(2) 0.7473(14) 0.028 Uiso 1 1 d .
C1 C 0.21912(18) 0.59484(16) 0.75833(13) 0.0225(4) Uani 1 1 d .
H1A H 0.2086 0.5519 0.7173 0.027 Uiso 1 1 calc R
H1B H 0.2074 0.5511 0.8199 0.027 Uiso 1 1 calc R
C2 C 0.36886(18) 0.59836(15) 0.74642(12) 0.0213(3) Uani 1 1 d .
C3 C 0.3874(2) 0.66129(18) 0.64793(13) 0.0281(4) Uani 1 1 d .
H3A H 0.3140 0.7423 0.6344 0.034 Uiso 1 1 calc R
H3B H 0.4800 0.6687 0.6408 0.034 Uiso 1 1 calc R
C4 C 0.3784(2) 0.5989(2) 0.58170(15) 0.0370(5) Uani 1 1 d .
H4 H 0.4396 0.5182 0.5888 0.044 Uiso 1 1 calc R
C5 C 0.2916(3) 0.6482(3) 0.51447(18) 0.0514(7) Uani 1 1 d .
H5A H 0.296(3) 0.607(3) 0.470(2) 0.062 Uiso 1 1 d .
H5B H 0.226(3) 0.730(3) 0.505(2) 0.062 Uiso 1 1 d .
C6 C 0.37894(18) 0.66597(16) 0.81133(13) 0.0230(4) Uani 1 1 d .
C7 C 0.3776(2) 0.78020(17) 0.78405(15) 0.0281(4) Uani 1 1 d .
H7 H 0.3766 0.8175 0.7224 0.034 Uiso 1 1 calc R
C8 C 0.3775(2) 0.84092(19) 0.84586(16) 0.0354(5) Uani 1 1 d .
H8 H 0.3763 0.9191 0.8259 0.042 Uiso 1 1 calc R
C9 C 0.3793(2) 0.7887(2) 0.93537(17) 0.0383(5) Uani 1 1 d .
H9 H 0.3789 0.8305 0.9772 0.046 Uiso 1 1 calc R
C10 C 0.3818(2) 0.6740(2) 0.96430(15) 0.0353(5) Uani 1 1 d .
H10 H 0.3836 0.6371 1.0261 0.042 Uiso 1 1 calc R
C11 C 0.3816(2) 0.61365(18) 0.90265(14) 0.0294(4) Uani 1 1 d .
H11 H 0.3832 0.5354 0.9230 0.035 Uiso 1 1 calc R
C12 C 0.48550(18) 0.47403(16) 0.76706(13) 0.0240(4) Uani 1 1 d .
C13 C 0.6253(2) 0.46407(19) 0.76374(15) 0.0329(5) Uani 1 1 d .
H13 H 0.6455 0.5336 0.7505 0.040 Uiso 1 1 calc R
C14 C 0.7351(2) 0.3539(2) 0.77955(18) 0.0424(6) Uani 1 1 d .
H14 H 0.8295 0.3487 0.7772 0.051 Uiso 1 1 calc R
C15 C 0.7077(2) 0.2517(2) 0.79873(18) 0.0448(6) Uani 1 1 d .
H15 H 0.7828 0.1763 0.8088 0.054 Uiso 1 1 calc R
C16 C 0.5708(2) 0.26023(19) 0.80311(18) 0.0423(6) Uani 1 1 d .
H16 H 0.5512 0.1903 0.8168 0.051 Uiso 1 1 calc R
C17 C 0.4604(2) 0.37043(17) 0.78762(15) 0.0327(5) Uani 1 1 d .
H17 H 0.3662 0.3747 0.7912 0.039 Uiso 1 1 calc R
C18 C -0.1562(2) 0.93483(17) 0.79849(14) 0.0270(4) Uani 1 1 d .
C19 C -0.0382(2) 0.95042(16) 0.74579(14) 0.0284(4) Uani 1 1 d .
H19 H 0.0492 0.9374 0.7687 0.034 Uiso 1 1 calc R
C20 C -0.0722(2) 0.98798(18) 0.65495(15) 0.0335(5) Uani 1 1 d .
H20 H -0.0104 0.9999 0.6064 0.040 Uiso 1 1 calc R
C21 C -0.2137(2) 1.00458(17) 0.64900(15) 0.0332(5) Uani 1 1 d .
H21 H -0.2644 1.0307 0.5955 0.040 Uiso 1 1 calc R
C22 C -0.2672(2) 0.97642(17) 0.73448(15) 0.0298(4) Uani 1 1 d .
H22 H -0.3616 0.9833 0.7488 0.036 Uiso 1 1 calc R
C23 C -0.13843(19) 0.83498(17) 0.87323(13) 0.0248(4) Uani 1 1 d .
C24 C -0.2668(2) 0.82905(19) 0.93033(14) 0.0304(4) Uani 1 1 d .
H24 H -0.3493 0.8557 0.8914 0.036 Uiso 1 1 calc R
C25 C -0.2387(2) 0.7033(2) 0.98775(14) 0.0334(5) Uani 1 1 d .
H25A H -0.3229 0.7019 1.0249 0.040 Uiso 1 1 calc R
H25B H -0.2192 0.6487 0.9491 0.040 Uiso 1 1 calc R
C26 C -0.1129(2) 0.6628(2) 1.04723(14) 0.0334(5) Uani 1 1 d .
H26 H -0.0945 0.5804 1.0841 0.040 Uiso 1 1 calc R
C27 C -0.1442(3) 0.7460(2) 1.10833(15) 0.0415(5) Uani 1 1 d .
H27A H -0.0633 0.7190 1.1477 0.050 Uiso 1 1 calc R
H27B H -0.2279 0.7449 1.1461 0.050 Uiso 1 1 calc R
C28 C -0.1713(2) 0.8729(2) 1.05129(16) 0.0419(6) Uani 1 1 d .
H28 H -0.1916 0.9274 1.0910 0.050 Uiso 1 1 calc R
C29 C -0.0418(2) 0.8738(2) 0.99383(15) 0.0343(5) Uani 1 1 d .
H29A H 0.0402 0.8472 1.0322 0.041 Uiso 1 1 calc R
H29B H -0.0580 0.9553 0.9578 0.041 Uiso 1 1 calc R
C30 C -0.01123(19) 0.79076(17) 0.93223(13) 0.0257(4) Uani 1 1 d .
H30 H 0.0735 0.7918 0.8943 0.031 Uiso 1 1 calc R
C31 C 0.0164(2) 0.66478(18) 0.98906(14) 0.0300(4) Uani 1 1 d .
H31A H 0.0374 0.6104 0.9501 0.036 Uiso 1 1 calc R
H31B H 0.0989 0.6375 1.0271 0.036 Uiso 1 1 calc R
C32 C -0.2981(2) 0.9132(2) 0.99229(16) 0.0411(5) Uani 1 1 d .
H32A H -0.3182 0.9952 0.9561 0.049 Uiso 1 1 calc R
H32B H -0.3821 0.9123 1.0299 0.049 Uiso 1 1 calc R
C33 C -0.17241(19) 0.73555(16) 0.61966(13) 0.0232(4) Uani 1 1 d .
C34 C -0.28605(19) 0.77336(17) 0.67894(13) 0.0254(4) Uani 1 1 d .
H34 H -0.3721 0.8392 0.6633 0.031 Uiso 1 1 calc R
C35 C -0.2510(2) 0.6973(2) 0.76530(14) 0.0320(4) Uani 1 1 d .
H35 H -0.3083 0.7038 0.8174 0.038 Uiso 1 1 calc R
C36 C -0.1163(2) 0.61066(19) 0.75978(15) 0.0347(5) Uani 1 1 d .
H36 H -0.0663 0.5476 0.8076 0.042 Uiso 1 1 calc R
C37 C -0.0683(2) 0.63336(17) 0.67138(15) 0.0306(4) Uani 1 1 d .
H37 H 0.0200 0.5876 0.6495 0.037 Uiso 1 1 calc R
C38 C -0.16285(19) 0.78718(17) 0.52070(13) 0.0258(4) Uani 1 1 d .
H38 H -0.0988 0.8312 0.5117 0.031 Uiso 1 1 calc R
C39 C -0.3045(2) 0.87516(18) 0.47814(14) 0.0294(4) Uani 1 1 d .
H39 H -0.3490 0.9384 0.5110 0.035 Uiso 1 1 calc R
C40 C -0.2785(3) 0.9314(2) 0.38082(16) 0.0446(6) Uani 1 1 d .
H40A H -0.3688 0.9896 0.3533 0.054 Uiso 1 1 calc R
H40B H -0.2154 0.9739 0.3781 0.054 Uiso 1 1 calc R
C41 C -0.2118(3) 0.8363(3) 0.32942(16) 0.0483(6) Uani 1 1 d .
H41 H -0.1949 0.8738 0.2662 0.058 Uiso 1 1 calc R
C42 C -0.0729(3) 0.7482(3) 0.37186(17) 0.0531(7) Uani 1 1 d .
H42A H -0.0083 0.7893 0.3694 0.064 Uiso 1 1 calc R
H42B H -0.0283 0.6863 0.3387 0.064 Uiso 1 1 calc R
C43 C -0.0986(2) 0.6907(2) 0.46906(15) 0.0381(5) Uani 1 1 d .
H43 H -0.0070 0.6318 0.4963 0.046 Uiso 1 1 calc R
C44 C -0.1989(3) 0.6278(2) 0.47303(16) 0.0443(6) Uani 1 1 d .
H44A H -0.2158 0.5912 0.5357 0.053 Uiso 1 1 calc R
H44B H -0.1560 0.5641 0.4414 0.053 Uiso 1 1 calc R
C45 C -0.3386(3) 0.7165(2) 0.43000(15) 0.0404(5) Uani 1 1 d .
H45 H -0.4038 0.6750 0.4325 0.048 Uiso 1 1 calc R
C46 C -0.4036(2) 0.8122(2) 0.48014(15) 0.0345(5) Uani 1 1 d .
H46A H -0.4230 0.7763 0.5425 0.041 Uiso 1 1 calc R
H46B H -0.4941 0.8703 0.4527 0.041 Uiso 1 1 calc R
C47 C -0.3114(3) 0.7724(2) 0.33279(16) 0.0462(6) Uani 1 1 d .
H47A H -0.2687 0.7101 0.2999 0.055 Uiso 1 1 calc R
H47B H -0.4014 0.8294 0.3043 0.055 Uiso 1 1 calc R

loop_
_atom_site_aniso_label
_atom_site_aniso_U_11
_atom_site_aniso_U_22
_atom_site_aniso_U_33
_atom_site_aniso_U_23
_atom_site_aniso_U_13
_atom_site_aniso_U_12
Ti1 0.01783(15) 0.01824(16) 0.02801(18) -0.00586(13) -0.00597(12) -0.00491(12)
N1 0.0176(7) 0.0199(8) 0.0312(8) -0.0064(6) -0.0010(6) -0.0052(6)
C1 0.0166(8) 0.0187(8) 0.0310(10) -0.0051(7) 0.0001(7) -0.0063(7)
C2 0.0162(8) 0.0186(8) 0.0288(9) -0.0051(7) 0.0002(7) -0.0069(7)
C3 0.0261(9) 0.0277(10) 0.0295(10) -0.0053(8) 0.0031(8) -0.0116(8)
C4 0.0403(12) 0.0389(12) 0.0318(11) -0.0124(10) 0.0064(9) -0.0145(10)
C5 0.0585(17) 0.0628(18) 0.0399(14) -0.0178(13) -0.0003(12) -0.0271(15)
C6 0.0137(7) 0.0209(9) 0.0334(10) -0.0085(8) -0.0018(7) -0.0039(7)
C7 0.0238(9) 0.0221(9) 0.0394(11) -0.0077(8) -0.0021(8) -0.0093(8)
C8 0.0300(10) 0.0271(10) 0.0530(14) -0.0149(10) -0.0046(9) -0.0106(9)
C9 0.0301(11) 0.0375(12) 0.0513(14) -0.0248(11) -0.0092(9) -0.0052(9)
C10 0.0281(10) 0.0382(12) 0.0329(11) -0.0111(9) -0.0086(8) -0.0019(9)
C11 0.0260(9) 0.0226(9) 0.0336(11) -0.0042(8) -0.0048(8) -0.0037(8)
C12 0.0173(8) 0.0210(9) 0.0330(10) -0.0099(8) -0.0010(7) -0.0041(7)
C13 0.0207(9) 0.0290(10) 0.0507(13) -0.0145(10) -0.0011(8) -0.0080(8)
C14 0.0191(9) 0.0415(13) 0.0633(16) -0.0235(12) -0.0034(10) -0.0006(9)
C15 0.0317(11) 0.0285(11) 0.0669(17) -0.0224(11) -0.0138(11) 0.0067(9)
C16 0.0399(12) 0.0205(10) 0.0648(16) -0.0114(10) -0.0145(11) -0.0053(9)
C17 0.0248(9) 0.0224(10) 0.0498(13) -0.0080(9) -0.0074(9) -0.0066(8)
C18 0.0237(9) 0.0197(9) 0.0381(11) -0.0118(8) -0.0053(8) -0.0045(7)
C19 0.0272(9) 0.0191(9) 0.0405(11) -0.0061(8) -0.0082(8) -0.0090(8)
C20 0.0362(11) 0.0229(10) 0.0400(12) 0.0005(9) -0.0071(9) -0.0134(9)
C21 0.0351(11) 0.0186(9) 0.0420(12) -0.0003(8) -0.0138(9) -0.0074(8)
C22 0.0217(9) 0.0201(9) 0.0448(12) -0.0102(8) -0.0089(8) -0.0011(7)
C23 0.0196(8) 0.0245(9) 0.0322(10) -0.0127(8) -0.0031(7) -0.0057(7)
C24 0.0200(9) 0.0377(11) 0.0329(11) -0.0126(9) -0.0022(8) -0.0074(8)
C25 0.0309(10) 0.0453(13) 0.0289(10) -0.0084(9) -0.0005(8) -0.0200(10)
C26 0.0350(11) 0.0384(12) 0.0283(10) -0.0042(9) -0.0050(8) -0.0169(9)
C27 0.0374(12) 0.0607(16) 0.0293(11) -0.0162(11) -0.0004(9) -0.0184(11)
C28 0.0397(12) 0.0469(14) 0.0426(13) -0.0275(11) -0.0012(10) -0.0089(11)
C29 0.0388(11) 0.0334(11) 0.0378(12) -0.0169(9) -0.0066(9) -0.0141(9)
C30 0.0214(9) 0.0283(10) 0.0302(10) -0.0110(8) -0.0029(7) -0.0091(8)
C31 0.0279(10) 0.0287(10) 0.0327(11) -0.0088(8) -0.0044(8) -0.0082(8)
C32 0.0296(11) 0.0455(14) 0.0431(13) -0.0217(11) 0.0037(9) -0.0030(10)
C33 0.0212(8) 0.0204(8) 0.0284(9) -0.0077(7) -0.0070(7) -0.0054(7)
C34 0.0220(9) 0.0274(10) 0.0295(10) -0.0080(8) -0.0053(7) -0.0102(8)
C35 0.0383(11) 0.0411(12) 0.0283(10) -0.0082(9) -0.0050(8) -0.0262(10)
C36 0.0476(12) 0.0257(10) 0.0359(11) 0.0010(8) -0.0213(9) -0.0192(9)
C37 0.0292(10) 0.0204(9) 0.0431(12) -0.0128(8) -0.0139(9) -0.0033(8)
C38 0.0213(9) 0.0275(10) 0.0302(10) -0.0075(8) -0.0020(7) -0.0103(8)
C39 0.0307(10) 0.0249(10) 0.0301(10) -0.0043(8) -0.0066(8) -0.0079(8)
C40 0.0591(15) 0.0386(13) 0.0357(13) 0.0078(10) -0.0125(11) -0.0262(12)
C41 0.0612(16) 0.0611(17) 0.0240(11) -0.0016(11) 0.0012(10) -0.0315(14)
C42 0.0430(14) 0.080(2) 0.0383(14) -0.0251(14) 0.0118(11) -0.0225(14)
C43 0.0295(11) 0.0409(13) 0.0347(12) -0.0146(10) -0.0019(9) 0.0001(9)
C44 0.0698(17) 0.0273(11) 0.0369(13) -0.0112(10) -0.0095(11) -0.0148(11)
C45 0.0509(14) 0.0464(13) 0.0364(12) -0.0097(10) -0.0074(10) -0.0299(12)
C46 0.0237(10) 0.0459(13) 0.0329(11) -0.0060(10) -0.0070(8) -0.0131(9)
C47 0.0562(15) 0.0555(16) 0.0311(12) -0.0116(11) -0.0086(11) -0.0227(13)

loop_
_atom_type_symbol
_atom_type_description
_atom_type_scat_dispersion_real
_atom_type_scat_dispersion_imag
_atom_type_scat_source
C C 0.0033 0.0016 'International Tables Vol C Tables 4.2.6.8 and 6.1.1.4'
H H 0.0000 0.0000 'International Tables Vol C Tables 4.2.6.8 and 6.1.1.4'
N N 0.0061 0.0033 'International Tables Vol C Tables 4.2.6.8 and 6.1.1.4'
Ti Ti 0.2776 0.4457 'International Tables Vol C Tables 4.2.6.8 and 6.1.1.4'

loop_
_geom_angle_atom_site_label_1
_geom_angle_atom_site_label_2
_geom_angle_atom_site_label_3
_geom_angle
N1 Ti1 C18 107.12(7)
N1 Ti1 C22 140.14(7)
C18 Ti1 C22 37.68(7)
N1 Ti1 C19 81.36(7)
C18 Ti1 C19 37.00(7)
C22 Ti1 C19 58.90(7)
N1 Ti1 C35 123.11(7)
C18 Ti1 C35 109.08(8)
C22 Ti1 C35 92.66(8)
C19 Ti1 C35 145.99(8)
N1 Ti1 C36 89.64(7)
C18 Ti1 C36 133.61(8)
C22 Ti1 C36 127.00(8)
C19 Ti1 C36 160.74(7)
C35 Ti1 C36 34.41(8)
N1 Ti1 C34 139.09(7)
C18 Ti1 C34 113.11(7)
C22 Ti1 C34 80.25(7)
C19 Ti1 C34 137.33(7)
C35 Ti1 C34 34.74(7)
C36 Ti1 C34 57.14(7)
N1 Ti1 C37 82.38(7)
C18 Ti1 C37 166.14(8)
C22 Ti1 C37 136.27(7)
C19 Ti1 C37 156.86(8)
C35 Ti1 C37 57.08(8)
C36 Ti1 C37 34.28(8)
C34 Ti1 C37 56.71(7)
N1 Ti1 C33 109.52(7)
C18 Ti1 C33 141.68(7)
C22 Ti1 C33 104.14(7)
C19 Ti1 C33 141.43(7)
C35 Ti1 C33 57.97(7)
C36 Ti1 C33 57.75(7)
C34 Ti1 C33 34.46(6)
C37 Ti1 C33 34.58(6)
N1 Ti1 C23 96.67(7)
C18 Ti1 C23 36.09(7)
C22 Ti1 C23 64.75(7)
C19 Ti1 C23 63.91(7)
C35 Ti1 C23 88.16(7)
C36 Ti1 C23 100.63(7)
C34 Ti1 C23 111.33(6)
C37 Ti1 C23 134.63(7)
C33 Ti1 C23 144.74(6)
N1 Ti1 C21 125.28(7)
C18 Ti1 C21 59.72(8)
C22 Ti1 C21 33.70(8)
C19 Ti1 C21 56.55(7)
C35 Ti1 C21 110.67(7)
C36 Ti1 C21 140.12(7)
C34 Ti1 C21 82.99(7)
C37 Ti1 C21 123.29(7)
C33 Ti1 C21 89.58(7)
C23 Ti1 C21 94.24(7)
N1 Ti1 C20 92.58(7)
C18 Ti1 C20 59.69(8)
C22 Ti1 C20 56.65(8)
C19 Ti1 C20 33.97(7)
C35 Ti1 C20 143.77(7)
C36 Ti1 C20 164.78(8)
C34 Ti1 C20 113.62(7)
C37 Ti1 C20 131.29(8)
C33 Ti1 C20 107.48(7)
C23 Ti1 C20 94.07(7)
C21 Ti1 C20 33.11(7)
C1 N1 Ti1 141.32(12)
N1 C1 C2 111.45(14)
C12 C2 C6 109.05(15)
C12 C2 C1 112.40(14)
C6 C2 C1 107.03(14)
C12 C2 C3 108.08(15)
C6 C2 C3 112.10(15)
C1 C2 C3 108.24(15)
C4 C3 C2 114.28(16)
C5 C4 C3 124.4(2)
C7 C6 C11 117.81(18)
C7 C6 C2 123.11(17)
C11 C6 C2 118.98(16)
C6 C7 C8 121.0(2)
C9 C8 C7 120.6(2)
C8 C9 C10 119.5(2)
C11 C10 C9 119.9(2)
C10 C11 C6 121.21(19)
C17 C12 C13 117.79(18)
C17 C12 C2 123.70(16)
C13 C12 C2 118.50(16)
C14 C13 C12 120.9(2)
C15 C14 C13 120.3(2)
C16 C15 C14 119.3(2)
C15 C16 C17 120.6(2)
C12 C17 C16 121.10(19)
C23 C18 C19 121.62(17)
C23 C18 C22 121.93(17)
C19 C18 C22 104.28(18)
C23 C18 Ti1 80.76(11)
C19 C18 Ti1 77.56(11)
C22 C18 Ti1 76.25(11)
C20 C19 C18 109.54(18)
C20 C19 Ti1 78.44(11)
C18 C19 Ti1 65.44(10)
C21 C20 C19 107.8(2)
C21 C20 Ti1 73.12(11)
C19 C20 Ti1 67.59(11)
C22 C21 C20 108.65(19)
C22 C21 Ti1 67.03(11)
C20 C21 Ti1 73.77(11)
C21 C22 C18 109.46(18)
C21 C22 Ti1 79.27(12)
C18 C22 Ti1 66.08(10)
C18 C23 C24 118.74(17)
C18 C23 C30 118.24(16)
C24 C23 C30 109.86(16)
C18 C23 Ti1 63.15(10)
C24 C23 Ti1 123.67(12)
C30 C23 Ti1 116.50(12)
C23 C24 C25 111.17(16)
C23 C24 C32 107.61(17)
C25 C24 C32 108.77(18)
C26 C25 C24 109.77(17)
C25 C26 C31 109.16(17)
C25 C26 C27 109.73(19)
C31 C26 C27 109.60(17)
C26 C27 C28 109.39(18)
C29 C28 C32 110.0(2)
C29 C28 C27 109.41(19)
C32 C28 C27 108.7(2)
C28 C29 C30 109.59(17)
C23 C30 C31 110.70(15)
C23 C30 C29 108.47(16)
C31 C30 C29 109.06(17)
C26 C31 C30 109.73(17)
C28 C32 C24 109.71(17)
C34 C33 C37 105.81(18)
C34 C33 C38 128.31(17)
C37 C33 C38 125.81(17)
C34 C33 Ti1 72.05(10)
C37 C33 Ti1 72.17(10)
C38 C33 Ti1 122.76(12)
C33 C34 C35 109.22(18)
C33 C34 Ti1 73.49(10)
C35 C34 Ti1 72.08(10)
C36 C35 C34 107.49(19)
C36 C35 Ti1 73.08(11)
C34 C35 Ti1 73.18(11)
C35 C36 C37 108.08(18)
C35 C36 Ti1 72.51(11)
C37 C36 Ti1 73.30(11)
C36 C37 C33 109.38(19)
C36 C37 Ti1 72.42(11)
C33 C37 Ti1 73.25(10)
C33 C38 C43 112.25(17)
C33 C38 C39 114.12(16)
C43 C38 C39 107.99(16)
C46 C39 C40 108.34(17)
C46 C39 C38 110.85(16)
C40 C39 C38 109.04(18)
C41 C40 C39 110.26(19)
C42 C41 C40 109.1(2)
C42 C41 C47 109.7(2)
C40 C41 C47 109.2(2)
C41 C42 C43 109.7(2)
C44 C43 C42 109.8(2)
C44 C43 C38 109.87(18)
C42 C43 C38 109.2(2)
C43 C44 C45 109.91(18)
C46 C45 C44 108.89(17)
C46 C45 C47 109.6(2)
C44 C45 C47 109.3(2)
C45 C46 C39 110.39(17)
C41 C47 C45 109.40(18)

loop_
_geom_bond_atom_site_label_1
_geom_bond_atom_site_label_2
_geom_bond_distance
Ti1 N1 1.9386(15)
Ti1 C18 2.1724(19)
Ti1 C22 2.3085(19)
Ti1 C19 2.3324(18)
Ti1 C35 2.3682(19)
Ti1 C36 2.376(2)
Ti1 C34 2.3824(18)
Ti1 C37 2.3869(19)
Ti1 C33 2.4010(18)
Ti1 C23 2.4034(19)
Ti1 C21 2.464(2)
Ti1 C20 2.472(2)
N1 C1 1.460(2)
C1 C2 1.555(2)
C2 C12 1.536(3)
C2 C6 1.537(3)
C2 C3 1.556(3)
C3 C4 1.501(3)
C4 C5 1.314(4)
C6 C7 1.390(3)
C6 C11 1.398(3)
C7 C8 1.395(3)
C8 C9 1.373(3)
C9 C10 1.391(3)
C10 C11 1.391(3)
C12 C17 1.386(3)
C12 C13 1.398(3)
C13 C14 1.388(3)
C14 C15 1.384(4)
C15 C16 1.372(3)
C16 C17 1.391(3)
C18 C23 1.434(3)
C18 C19 1.438(3)
C18 C22 1.453(3)
C19 C20 1.410(3)
C20 C21 1.406(3)
C21 C22 1.391(3)
C23 C24 1.523(3)
C23 C30 1.525(3)
C24 C25 1.531(3)
C24 C32 1.553(3)
C25 C26 1.525(3)
C26 C31 1.529(3)
C26 C27 1.534(3)
C27 C28 1.543(4)
C28 C29 1.523(3)
C28 C32 1.530(3)
C29 C30 1.539(3)
C30 C31 1.532(3)
C33 C34 1.417(3)
C33 C37 1.423(3)
C33 C38 1.514(3)
C34 C35 1.418(3)
C35 C36 1.403(3)
C36 C37 1.403(3)
C38 C43 1.540(3)
C38 C39 1.540(3)
C39 C46 1.524(3)
C39 C40 1.534(3)
C40 C41 1.525(4)
C41 C42 1.520(4)
C41 C47 1.534(4)
C42 C43 1.536(3)
C43 C44 1.529(4)
C44 C45 1.530(4)
C45 C46 1.516(3)
C45 C47 1.535(3)

loop_
_geom_torsion_atom_site_label_1
_geom_torsion_atom_site_label_2
_geom_torsion_atom_site_label_3
_geom_torsion_atom_site_label_4
_geom_torsion
C18 Ti1 N1 C1 137.2(2)
C22 Ti1 N1 C1 159.82(19)
C19 Ti1 N1 C1 164.1(2)
C35 Ti1 N1 C1 9.7(2)
C36 Ti1 N1 C1 1.2(2)
C34 Ti1 N1 C1 -32.1(3)
C37 Ti1 N1 C1 -32.4(2)
C33 Ti1 N1 C1 -54.2(2)
C23 Ti1 N1 C1 101.8(2)
C21 Ti1 N1 C1 -158.15(19)
C20 Ti1 N1 C1 -163.8(2)
Ti1 N1 C1 C2 173.20(15)
N1 C1 C2 C12 178.58(15)
N1 C1 C2 C6 58.88(19)
N1 C1 C2 C3 -62.14(19)
C12 C2 C3 C4 59.8(2)
C6 C2 C3 C4 180.00(16)
C1 C2 C3 C4 -62.2(2)
C2 C3 C4 C5 125.1(2)
C12 C2 C6 C7 131.10(18)
C1 C2 C6 C7 -107.07(19)
C3 C2 C6 C7 11.5(2)
C12 C2 C6 C11 -52.7(2)
C1 C2 C6 C11 69.1(2)
C3 C2 C6 C11 -172.32(16)
C11 C6 C7 C8 -0.6(3)
C2 C6 C7 C8 175.69(17)
C6 C7 C8 C9 0.2(3)
C7 C8 C9 C10 0.3(3)
C8 C9 C10 C11 -0.4(3)
C9 C10 C11 C6 0.0(3)
C7 C6 C11 C10 0.5(3)
C2 C6 C11 C10 -175.97(17)
C6 C2 C12 C17 123.0(2)
C1 C2 C12 C17 4.4(3)
C3 C2 C12 C17 -115.0(2)
C6 C2 C12 C13 -58.1(2)
C1 C2 C12 C13 -176.59(18)
C3 C2 C12 C13 64.0(2)
C17 C12 C13 C14 0.7(3)
C2 C12 C13 C14 -178.3(2)
C12 C13 C14 C15 0.2(4)
C13 C14 C15 C16 -0.9(4)
C14 C15 C16 C17 0.6(4)
C13 C12 C17 C16 -0.9(3)
C2 C12 C17 C16 178.0(2)
C15 C16 C17 C12 0.3(4)
N1 Ti1 C18 C23 -77.51(12)
C22 Ti1 C18 C23 126.26(17)
C19 Ti1 C18 C23 -125.44(16)
C35 Ti1 C18 C23 57.84(12)
C36 Ti1 C18 C23 29.02(15)
C34 Ti1 C18 C23 94.92(11)
C37 Ti1 C18 C23 54.5(3)
C33 Ti1 C18 C23 119.98(13)
C21 Ti1 C18 C23 161.16(13)
C20 Ti1 C18 C23 -160.30(13)
N1 Ti1 C18 C19 47.93(13)
C22 Ti1 C18 C19 -108.30(17)
C35 Ti1 C18 C19 -176.72(11)
C36 Ti1 C18 C19 154.45(12)
C34 Ti1 C18 C19 -139.64(11)
C37 Ti1 C18 C19 179.9(3)
C33 Ti1 C18 C19 -114.59(13)
C23 Ti1 C18 C19 125.44(16)
C21 Ti1 C18 C19 -73.40(12)
C20 Ti1 C18 C19 -34.86(11)
N1 Ti1 C18 C22 156.23(12)
C19 Ti1 C18 C22 108.30(17)
C35 Ti1 C18 C22 -68.42(13)
C36 Ti1 C18 C22 -97.24(14)
C34 Ti1 C18 C22 -31.34(14)
C37 Ti1 C18 C22 -71.8(3)
C33 Ti1 C18 C22 -6.28(18)
C23 Ti1 C18 C22 -126.26(17)
C21 Ti1 C18 C22 34.90(12)
C20 Ti1 C18 C22 73.44(13)
C23 C18 C19 C20 137.47(19)
C22 C18 C19 C20 -5.4(2)
Ti1 C18 C19 C20 66.67(14)
C23 C18 C19 Ti1 70.80(16)
C22 C18 C19 Ti1 -72.10(12)
N1 Ti1 C19 C20 107.89(13)
C18 Ti1 C19 C20 -117.96(17)
C22 Ti1 C19 C20 -75.30(13)
C35 Ti1 C19 C20 -112.42(16)
C36 Ti1 C19 C20 170.9(2)
C34 Ti1 C19 C20 -56.47(17)
C37 Ti1 C19 C20 62.1(2)
C33 Ti1 C19 C20 -2.69(18)
C23 Ti1 C19 C20 -150.27(14)
C21 Ti1 C19 C20 -35.29(12)
N1 Ti1 C19 C18 -134.15(12)
C22 Ti1 C19 C18 42.66(12)
C35 Ti1 C19 C18 5.54(19)
C36 Ti1 C19 C18 -71.2(3)
C34 Ti1 C19 C18 61.50(16)
C37 Ti1 C19 C18 -179.95(16)
C33 Ti1 C19 C18 115.28(14)
C23 Ti1 C19 C18 -32.30(11)
C21 Ti1 C19 C18 82.67(13)
C20 Ti1 C19 C18 117.96(17)
C18 C19 C20 C21 4.0(2)
Ti1 C19 C20 C21 62.48(15)
C18 C19 C20 Ti1 -58.48(13)
N1 Ti1 C20 C21 171.59(14)
C18 Ti1 C20 C21 -80.05(14)
C22 Ti1 C20 C21 -35.51(13)
C19 Ti1 C20 C21 -118.1(2)
C35 Ti1 C20 C21 0.9(2)
C36 Ti1 C20 C21 73.4(3)
C34 Ti1 C20 C21 23.88(15)
C37 Ti1 C20 C21 89.47(15)
C33 Ti1 C20 C21 60.19(15)
C23 Ti1 C20 C21 -91.53(14)
N1 Ti1 C20 C19 -70.36(13)
C18 Ti1 C20 C19 38.01(12)
C22 Ti1 C20 C19 82.54(14)
C35 Ti1 C20 C19 118.97(15)
C36 Ti1 C20 C19 -168.5(3)
C34 Ti1 C20 C19 141.93(12)
C37 Ti1 C20 C19 -152.48(12)
C33 Ti1 C20 C19 178.24(12)
C23 Ti1 C20 C19 26.52(13)
C21 Ti1 C20 C19 118.1(2)
C19 C20 C21 C22 -0.8(2)
Ti1 C20 C21 C22 58.18(14)
C19 C20 C21 Ti1 -58.96(14)
N1 Ti1 C21 C22 -129.33(12)
C18 Ti1 C21 C22 -39.07(12)
C19 Ti1 C21 C22 -82.80(13)
C35 Ti1 C21 C22 61.55(13)
C36 Ti1 C21 C22 84.09(16)
C34 Ti1 C21 C22 82.92(12)
C37 Ti1 C21 C22 124.99(13)
C33 Ti1 C21 C22 116.83(12)
C23 Ti1 C21 C22 -28.08(12)
C20 Ti1 C21 C22 -119.02(19)
N1 Ti1 C21 C20 -10.31(17)
C18 Ti1 C21 C20 79.95(14)
C22 Ti1 C21 C20 119.02(19)
C19 Ti1 C21 C20 36.22(13)
C35 Ti1 C21 C20 -179.42(13)
C36 Ti1 C21 C20 -156.89(14)
C34 Ti1 C21 C20 -158.06(14)
C37 Ti1 C21 C20 -115.99(14)
C33 Ti1 C21 C20 -124.15(14)
C23 Ti1 C21 C20 90.95(14)
C20 C21 C22 C18 -2.7(2)
Ti1 C21 C22 C18 59.69(13)
C20 C21 C22 Ti1 -62.39(15)
C23 C18 C22 C21 -137.80(19)
C19 C18 C22 C21 5.0(2)
Ti1 C18 C22 C21 -68.12(14)
C23 C18 C22 Ti1 -69.68(17)
C19 C18 C22 Ti1 73.07(12)
N1 Ti1 C22 C21 80.11(16)
C18 Ti1 C22 C21 117.06(17)
C19 Ti1 C22 C21 75.20(13)
C35 Ti1 C22 C21 -124.56(12)
C36 Ti1 C22 C21 -127.01(13)
C34 Ti1 C22 C21 -91.98(12)
C37 Ti1 C22 C21 -82.17(15)
C33 Ti1 C22 C21 -66.95(13)
C23 Ti1 C22 C21 148.74(13)
C20 Ti1 C22 C21 34.88(12)
N1 Ti1 C22 C18 -36.94(18)
C19 Ti1 C22 C18 -41.86(12)
C35 Ti1 C22 C18 118.39(12)
C36 Ti1 C22 C18 115.94(13)
C34 Ti1 C22 C18 150.96(13)
C37 Ti1 C22 C18 160.77(12)
C33 Ti1 C22 C18 175.99(12)
C23 Ti1 C22 C18 31.68(11)
C21 Ti1 C22 C18 -117.06(17)
C20 Ti1 C22 C18 -82.18(13)
C19 C18 C23 C24 175.34(17)
C22 C18 C23 C24 -48.2(3)
Ti1 C18 C23 C24 -115.54(15)
C19 C18 C23 C30 38.1(3)
C22 C18 C23 C30 174.55(17)
Ti1 C18 C23 C30 107.21(15)
C19 C18 C23 Ti1 -69.12(16)
C22 C18 C23 Ti1 67.35(17)
N1 Ti1 C23 C18 110.05(11)
C22 Ti1 C23 C18 -33.02(11)
C19 Ti1 C23 C18 33.09(11)
C35 Ti1 C23 C18 -126.83(12)
C36 Ti1 C23 C18 -159.06(11)
C34 Ti1 C23 C18 -100.36(12)
C37 Ti1 C23 C18 -164.09(11)
C33 Ti1 C23 C18 -111.52(14)
C21 Ti1 C23 C18 -16.24(12)
C20 Ti1 C23 C18 16.96(12)
N1 Ti1 C23 C24 -141.87(16)
C18 Ti1 C23 C24 108.1(2)
C22 Ti1 C23 C24 75.06(16)
C19 Ti1 C23 C24 141.17(18)
C35 Ti1 C23 C24 -18.75(16)
C36 Ti1 C23 C24 -50.98(17)
C34 Ti1 C23 C24 7.72(17)
C37 Ti1 C23 C24 -56.01(19)
C33 Ti1 C23 C24 -3.4(2)
C21 Ti1 C23 C24 91.85(16)
C20 Ti1 C23 C24 125.04(16)
N1 Ti1 C23 C30 0.15(15)
C18 Ti1 C23 C30 -109.89(18)
C22 Ti1 C23 C30 -142.91(16)
C19 Ti1 C23 C30 -76.80(14)
C35 Ti1 C23 C30 123.28(14)
C36 Ti1 C23 C30 91.04(14)
C34 Ti1 C23 C30 149.75(13)
C37 Ti1 C23 C30 86.01(16)
C33 Ti1 C23 C30 138.58(13)
C21 Ti1 C23 C30 -126.13(14)
C20 Ti1 C23 C30 -92.93(14)
C18 C23 C24 C25 162.85(17)
C30 C23 C24 C25 -56.6(2)
Ti1 C23 C24 C25 87.54(19)
C18 C23 C24 C32 -78.1(2)
C30 C23 C24 C32 62.4(2)
Ti1 C23 C24 C32 -153.45(14)
C23 C24 C25 C26 58.5(2)
C32 C24 C25 C26 -59.8(2)
C24 C25 C26 C31 -59.7(2)
C24 C25 C26 C27 60.4(2)
C25 C26 C27 C28 -60.4(2)
C31 C26 C27 C28 59.4(2)
C26 C27 C28 C29 -59.7(2)
C26 C27 C28 C32 60.3(2)
C32 C28 C29 C30 -59.0(2)
C27 C28 C29 C30 60.3(2)
C18 C23 C30 C31 -162.40(17)
C24 C23 C30 C31 56.9(2)
Ti1 C23 C30 C31 -90.16(17)
C18 C23 C30 C29 78.0(2)
C24 C23 C30 C29 -62.8(2)
Ti1 C23 C30 C29 150.22(13)
C28 C29 C30 C23 60.2(2)
C28 C29 C30 C31 -60.5(2)
C25 C26 C31 C30 60.2(2)
C27 C26 C31 C30 -60.0(2)
C23 C30 C31 C26 -59.1(2)
C29 C30 C31 C26 60.1(2)
C29 C28 C32 C24 59.3(3)
C27 C28 C32 C24 -60.5(2)
C23 C24 C32 C28 -60.2(2)
C25 C24 C32 C28 60.3(2)
N1 Ti1 C33 C34 154.23(11)
C18 Ti1 C33 C34 -43.51(17)
C22 Ti1 C33 C34 -47.46(13)
C19 Ti1 C33 C34 -104.89(14)
C35 Ti1 C33 C34 36.72(12)
C36 Ti1 C33 C34 77.62(13)
C37 Ti1 C33 C34 113.90(17)
C23 Ti1 C33 C34 18.60(17)
C21 Ti1 C33 C34 -78.17(12)
C20 Ti1 C33 C34 -106.46(12)
N1 Ti1 C33 C37 40.34(14)
C18 Ti1 C33 C37 -157.41(14)
C22 Ti1 C33 C37 -161.36(13)
C19 Ti1 C33 C37 141.22(14)
C35 Ti1 C33 C37 -77.17(14)
C36 Ti1 C33 C37 -36.28(13)
C34 Ti1 C33 C37 -113.90(17)
C23 Ti1 C33 C37 -95.30(15)
C21 Ti1 C33 C37 167.94(13)
C20 Ti1 C33 C37 139.64(13)
N1 Ti1 C33 C38 -81.26(15)
C18 Ti1 C33 C38 81.00(18)
C22 Ti1 C33 C38 77.04(15)
C19 Ti1 C33 C38 19.6(2)
C35 Ti1 C33 C38 161.23(17)
C36 Ti1 C33 C38 -157.88(17)
C34 Ti1 C33 C38 124.5(2)
C37 Ti1 C33 C38 -121.6(2)
C23 Ti1 C33 C38 143.10(14)
C21 Ti1 C33 C38 46.34(15)
C20 Ti1 C33 C38 18.04(16)
C37 C33 C34 C35 1.1(2)
C38 C33 C34 C35 178.33(17)
Ti1 C33 C34 C35 -63.70(13)
C37 C33 C34 Ti1 64.77(12)
C38 C33 C34 Ti1 -117.97(18)
N1 Ti1 C34 C33 -38.73(16)
C18 Ti1 C34 C33 152.35(11)
C22 Ti1 C34 C33 133.53(12)
C19 Ti1 C34 C33 117.24(13)
C35 Ti1 C34 C33 -117.18(17)
C36 Ti1 C34 C33 -79.55(13)
C37 Ti1 C34 C33 -38.37(11)
C23 Ti1 C34 C33 -168.60(11)
C21 Ti1 C34 C33 99.56(12)
C20 Ti1 C34 C33 86.69(13)
N1 Ti1 C34 C35 78.44(16)
C18 Ti1 C34 C35 -90.48(14)
C22 Ti1 C34 C35 -109.29(13)
C19 Ti1 C34 C35 -125.58(14)
C36 Ti1 C34 C35 37.63(13)
C37 Ti1 C34 C35 78.81(14)
C33 Ti1 C34 C35 117.18(17)
C23 Ti1 C34 C35 -51.42(14)
C21 Ti1 C34 C35 -143.26(13)
C20 Ti1 C34 C35 -156.13(13)
C33 C34 C35 C36 -0.9(2)
Ti1 C34 C35 C36 -65.54(13)
C33 C34 C35 Ti1 64.60(13)
N1 Ti1 C35 C36 -15.16(15)
C18 Ti1 C35 C36 -141.86(12)
C22 Ti1 C35 C36 -176.54(13)
C19 Ti1 C35 C36 -145.38(14)
C34 Ti1 C35 C36 114.84(18)
C37 Ti1 C35 C36 37.18(12)
C33 Ti1 C35 C36 78.42(13)
C23 Ti1 C35 C36 -111.93(12)
C21 Ti1 C35 C36 154.23(12)
C20 Ti1 C35 C36 153.70(14)
N1 Ti1 C35 C34 -130.01(12)
C18 Ti1 C35 C34 103.30(13)
C22 Ti1 C35 C34 68.62(13)
C19 Ti1 C35 C34 99.77(16)
C36 Ti1 C35 C34 -114.84(18)
C37 Ti1 C35 C34 -77.66(13)
C33 Ti1 C35 C34 -36.42(11)
C23 Ti1 C35 C34 133.23(12)
C21 Ti1 C35 C34 39.39(14)
C20 Ti1 C35 C34 38.85(19)
C34 C35 C36 C37 0.4(2)
Ti1 C35 C36 C37 -65.18(13)
C34 C35 C36 Ti1 65.60(13)
N1 Ti1 C36 C35 167.34(13)
C18 Ti1 C36 C35 53.72(15)
C22 Ti1 C36 C35 4.33(16)
C19 Ti1 C36 C35 105.6(2)
C34 Ti1 C36 C35 -38.00(11)
C37 Ti1 C36 C35 -115.74(17)
C33 Ti1 C36 C35 -79.14(12)
C23 Ti1 C36 C35 70.62(12)
C21 Ti1 C36 C35 -39.38(19)
C20 Ti1 C36 C35 -94.1(3)
N1 Ti1 C36 C37 -76.92(12)
C18 Ti1 C36 C37 169.46(11)
C22 Ti1 C36 C37 120.07(13)
C19 Ti1 C36 C37 -138.7(2)
C35 Ti1 C36 C37 115.74(17)
C34 Ti1 C36 C37 77.74(12)
C33 Ti1 C36 C37 36.60(11)
C23 Ti1 C36 C37 -173.64(12)
C21 Ti1 C36 C37 76.36(17)
C20 Ti1 C36 C37 21.6(4)
C35 C36 C37 C33 0.2(2)
Ti1 C36 C37 C33 -64.41(13)
C35 C36 C37 Ti1 64.66(13)
C34 C33 C37 C36 -0.8(2)
C38 C33 C37 C36 -178.16(16)
Ti1 C33 C37 C36 63.88(13)
C34 C33 C37 Ti1 -64.69(12)
C38 C33 C37 Ti1 117.96(17)
N1 Ti1 C37 C36 100.67(13)
C18 Ti1 C37 C36 -33.6(3)
C22 Ti1 C37 C36 -90.68(15)
C19 Ti1 C37 C36 146.32(18)
C35 Ti1 C37 C36 -37.34(12)
C34 Ti1 C37 C36 -79.09(13)
C33 Ti1 C37 C36 -117.32(18)
C23 Ti1 C37 C36 8.80(16)
C21 Ti1 C37 C36 -131.80(13)
C20 Ti1 C37 C36 -172.60(12)
N1 Ti1 C37 C33 -142.01(13)
C18 Ti1 C37 C33 83.8(3)
C22 Ti1 C37 C33 26.64(18)
C19 Ti1 C37 C33 -96.4(2)
C35 Ti1 C37 C33 79.98(13)
C36 Ti1 C37 C33 117.32(18)
C34 Ti1 C37 C33 38.23(11)
C23 Ti1 C37 C33 126.12(12)
C21 Ti1 C37 C33 -14.48(15)
C20 Ti1 C37 C33 -55.28(15)
C34 C33 C38 C43 -136.1(2)
C37 C33 C38 C43 40.6(2)
Ti1 C33 C38 C43 131.50(15)
C34 C33 C38 C39 -12.8(3)
C37 C33 C38 C39 163.90(17)
Ti1 C33 C38 C39 -105.22(16)
C33 C38 C39 C46 -67.1(2)
C43 C38 C39 C46 58.4(2)
C33 C38 C39 C40 173.66(16)
C43 C38 C39 C40 -60.8(2)
C46 C39 C40 C41 -60.1(2)
C38 C39 C40 C41 60.6(2)
C39 C40 C41 C42 -59.7(3)
C39 C40 C41 C47 60.1(3)
C40 C41 C42 C43 59.8(3)
C47 C41 C42 C43 -59.7(3)
C41 C42 C43 C44 59.1(3)
C41 C42 C43 C38 -61.4(3)
C33 C38 C43 C44 67.5(2)
C39 C38 C43 C44 -59.1(2)
C33 C38 C43 C42 -172.02(17)
C39 C38 C43 C42 61.3(2)
C42 C43 C44 C45 -59.0(3)
C38 C43 C44 C45 61.1(2)
C43 C44 C45 C46 -60.1(2)
C43 C44 C45 C47 59.5(2)
C44 C45 C46 C39 59.1(2)
C47 C45 C46 C39 -60.4(2)
C40 C39 C46 C45 60.1(2)
C38 C39 C46 C45 -59.5(2)
C42 C41 C47 C45 60.4(3)
C40 C41 C47 C45 -59.1(3)
C46 C45 C47 C41 59.3(3)
C44 C45 C47 C41 -60.0(3)
